data_7031218
loop_
_publ_author_name
'Shen, Yali'
'Lu, Jialin'
'Tang, Chunying'
'Fang, Wang'
'Jia, Dingxian'
'Zhang, Yong'

_publ_section_title
;
 Syntheses and properties of 2-D and 3-D Pb-Ag heterometallic iodides
 decorated with ethylene polyamines at the Pb(ii) center.
;
_journal_issue 24
_journal_name_full 'Dalton transactions (Cambridge, England : 2003)'
_journal_page_first 9116
_journal_page_last 9125
_journal_paper_doi 10.1039/c4dt00358f
_journal_volume 43
_journal_year 2014
_chemical_formula_moiety 'C26 H78 Ag8 I16 N18 O6 Pb6'
_chemical_formula_sum 'C26 H78 Ag8 I16 N18 O6 Pb6'
_chemical_formula_weight 4875.56
_chemical_name_systematic
; 
 ? 
;
_space_group_IT_number 159
_symmetry_cell_setting trigonal
_symmetry_Int_Tables_number 159
_symmetry_space_group_name_Hall 'P 3 -2c'
_symmetry_space_group_name_H-M 'P 3 1 c'
_atom_sites_solution_hydrogens geom
_atom_sites_solution_primary direct
_atom_sites_solution_secondary difmap
_audit_creation_method SHELXL-97
_cell_angle_alpha 90.00
_cell_angle_beta 90.00
_cell_angle_gamma 120.00
_cell_formula_units_Z 2
_cell_length_a 12.4185(11)
_cell_length_b 12.4185(11)
_cell_length_c 32.218(3)
_cell_measurement_reflns_used 15799
_cell_measurement_temperature 223(2)
_cell_measurement_theta_max 25.35
_cell_measurement_theta_min 3.2
_cell_volume 4303.0(7)
_computing_cell_refinement CrystalClear
_computing_data_collection CrystalClear
_computing_data_reduction CrystalStructure
_computing_structure_refinement 'SHELXL-97 (Sheldrick, 1997)'
_computing_structure_solution 'SHELXS-97 (Sheldrick, 1990)'
_diffrn_ambient_temperature 223(2)
_diffrn_detector_area_resol_mean 14.63
_diffrn_measured_fraction_theta_full 0.998
_diffrn_measured_fraction_theta_max 0.998
_diffrn_measurement_device_type 'Rigaku Saturn'
_diffrn_measurement_method \w
_diffrn_radiation_monochromator graphite
_diffrn_radiation_source 'fine-focus sealed tube'
_diffrn_radiation_type MoK\a
_diffrn_radiation_wavelength 0.71075
_diffrn_reflns_av_R_equivalents 0.0686
_diffrn_reflns_av_sigmaI/netI 0.0976
_diffrn_reflns_limit_h_max 15
_diffrn_reflns_limit_h_min -13
_diffrn_reflns_limit_k_max 15
_diffrn_reflns_limit_k_min -13
_diffrn_reflns_limit_l_max 27
_diffrn_reflns_limit_l_min -39
_diffrn_reflns_number 23084
_diffrn_reflns_theta_full 25.50
_diffrn_reflns_theta_max 25.50
_diffrn_reflns_theta_min 3.16
_exptl_absorpt_coefficient_mu 19.245
_exptl_absorpt_correction_T_max 0.2550
_exptl_absorpt_correction_T_min 0.0583
_exptl_absorpt_correction_type multi-scan
_exptl_absorpt_process_details 'Jacobson, R. (1998) Private communication'
_exptl_crystal_colour colorless
_exptl_crystal_density_diffrn 3.763
_exptl_crystal_density_method 'not measured'
_exptl_crystal_description chip
_exptl_crystal_F_000 4248
_exptl_crystal_size_max 0.35
_exptl_crystal_size_mid 0.30
_exptl_crystal_size_min 0.10
_refine_diff_density_max 1.257
_refine_diff_density_min -1.166
_refine_diff_density_rms 0.230
_refine_ls_abs_structure_details 'Flack H D (1983), Acta Cryst. A39, 876-881'
_refine_ls_abs_structure_Flack 0.044(6)
_refine_ls_extinction_coef 0.00031(2)
_refine_ls_extinction_expression Fc^*^=kFc[1+0.001xFc^2^\l^3^/sin(2\q)]^-1/4^
_refine_ls_extinction_method SHELXL
_refine_ls_goodness_of_fit_ref 1.023
_refine_ls_hydrogen_treatment constr
_refine_ls_matrix_type full
_refine_ls_number_parameters 243
_refine_ls_number_reflns 4462
_refine_ls_number_restraints 3
_refine_ls_restrained_S_all 1.023
_refine_ls_R_factor_all 0.0396
_refine_ls_R_factor_gt 0.0358
_refine_ls_shift/su_max 0.001
_refine_ls_shift/su_mean 0.000
_refine_ls_structure_factor_coef Fsqd
_refine_ls_weighting_details 'calc w=1/[\s^2^(Fo^2^)+(0.0190P)^2^+0.0000P] where P=(Fo^2^+2Fc^2^)/3'
_refine_ls_weighting_scheme calc
_refine_ls_wR_factor_gt 0.0609
_refine_ls_wR_factor_ref 0.0621
_reflns_number_gt 4189
_reflns_number_total 4462
_reflns_threshold_expression >2sigma(I)
_cod_data_source_file c4dt00358f2.cif
_cod_data_source_block shelxl
_cod_database_code 7031218

loop_
_symmetry_equiv_pos_as_xyz
'x, y, z'
'-y, x-y, z'
'-x+y, -x, z'
'y, x, z+1/2'
'x-y, -y, z+1/2'
'-x, -x+y, z+1/2'

loop_
_atom_site_label
_atom_site_type_symbol
_atom_site_fract_x
_atom_site_fract_y
_atom_site_fract_z
_atom_site_U_iso_or_equiv
_atom_site_adp_type
_atom_site_occupancy
_atom_site_symmetry_multiplicity
_atom_site_calc_flag
_atom_site_refinement_flags
Ag1 Ag 0.63835(13) 0.54382(13) 0.62026(6) 0.0424(5) Uani 1 1 d .
Ag2 Ag 0.42697(13) 0.30533(13) 0.68104(6) 0.0461(4) Uani 1 1 d .
Ag3 Ag 0.6667 0.3333 0.50051(9) 0.0435(6) Uani 1 3 d S
Ag4 Ag 0.6667 0.3333 0.80204(10) 0.0419(7) Uani 1 3 d S
Pb1 Pb 0.53570(5) 0.59792(4) 0.76680(2) 0.02955(16) Uani 1 1 d .
Pb2 Pb 0.26766(5) 0.20595(4) 0.53344(2) 0.02841(16) Uani 1 1 d .
I1 I 0.6667 0.3333 0.65078(9) 0.0431(5) Uani 1 3 d S
I2 I 0.42909(9) 0.52618(9) 0.66183(4) 0.0376(3) Uani 1 1 d .
I3 I 0.57331(9) 0.47843(9) 0.53628(4) 0.0383(3) Uani 1 1 d .
I4 I 0.23715(9) 0.09665(9) 0.63902(4) 0.0389(3) Uani 1 1 d .
I5 I 0.42835(8) 0.24236(8) 0.76511(4) 0.0377(3) Uani 1 1 d .
I6 I 0.6667 0.3333 0.41448(7) 0.0429(5) Uani 1 3 d S
I7 I 0.6667 0.3333 0.88773(8) 0.0449(6) Uani 1 3 d S
I8 I 0.0000 0.0000 0.39145(8) 0.0440(5) Uani 1 3 d S
N1 N 0.6701(10) 0.7907(11) 0.7241(4) 0.034(3) Uani 1 1 d .
H1A H 0.6961 0.7688 0.7008 0.040 Uiso 1 1 calc R
H1B H 0.6240 0.8255 0.7160 0.040 Uiso 1 1 calc R
N2 N 0.6990(9) 0.7585(9) 0.8112(5) 0.027(3) Uani 1 1 d .
H2 H 0.7645 0.7437 0.8113 0.032 Uiso 1 1 calc R
N3 N 0.4972(12) 0.5321(11) 0.8450(5) 0.044(4) Uani 1 1 d .
H3A H 0.4291 0.5340 0.8544 0.052 Uiso 1 1 calc R
H3B H 0.4831 0.4532 0.8478 0.052 Uiso 1 1 calc R
N4 N 0.2959(13) 0.1820(12) 0.4538(5) 0.047(4) Uani 1 1 d .
H4A H 0.3646 0.1748 0.4500 0.056 Uiso 1 1 calc R
H4B H 0.2290 0.1111 0.4444 0.056 Uiso 1 1 calc R
N5 N 0.2685(10) 0.3748(10) 0.4917(4) 0.027(3) Uani 1 1 d .
H5 H 0.3491 0.4400 0.4911 0.032 Uiso 1 1 calc R
N6 N 0.2074(11) 0.3355(9) 0.5793(5) 0.034(3) Uani 1 1 d D
H6A H 0.1259 0.2891 0.5866 0.041 Uiso 1 1 calc R
H6B H 0.2536 0.3574 0.6030 0.041 Uiso 1 1 calc R
C1 C 0.7825(13) 0.8856(14) 0.7483(7) 0.046(6) Uani 1 1 d .
H1C H 0.8484 0.8640 0.7474 0.055 Uiso 1 1 calc R
H1D H 0.8147 0.9683 0.7361 0.055 Uiso 1 1 calc R
C2 C 0.7459(12) 0.8863(12) 0.7908(6) 0.036(5) Uani 1 1 d .
H2A H 0.6800 0.9078 0.7916 0.044 Uiso 1 1 calc R
H2B H 0.8171 0.9497 0.8065 0.044 Uiso 1 1 calc R
C3 C 0.6576(15) 0.7476(14) 0.8528(7) 0.044(5) Uani 1 1 d .
H3C H 0.5921 0.7697 0.8542 0.052 Uiso 1 1 calc R
H3D H 0.7269 0.8066 0.8702 0.052 Uiso 1 1 calc R
C4 C 0.6082(16) 0.6192(15) 0.8697(7) 0.046(5) Uani 1 1 d .
H4C H 0.6721 0.5950 0.8679 0.055 Uiso 1 1 calc R
H4D H 0.5853 0.6167 0.8990 0.055 Uiso 1 1 calc R
C5 C 0.3091(14) 0.2901(15) 0.4292(7) 0.044(5) Uani 1 1 d .
H5A H 0.2835 0.2644 0.4005 0.053 Uiso 1 1 calc R
H5B H 0.3964 0.3565 0.4291 0.053 Uiso 1 1 calc R
C6 C 0.2294(13) 0.3378(14) 0.4481(7) 0.041(5) Uani 1 1 d .
H6C H 0.2389 0.4093 0.4322 0.049 Uiso 1 1 calc R
H6D H 0.1417 0.2726 0.4472 0.049 Uiso 1 1 calc R
C7 C 0.1911(14) 0.4205(14) 0.5123(7) 0.050(7) Uani 1 1 d D
H7A H 0.1030 0.3570 0.5103 0.072 Uiso 1 1 calc R
H7B H 0.2030 0.4957 0.4982 0.072 Uiso 1 1 calc R
C8 C 0.2278(14) 0.4492(12) 0.5574(6) 0.047(5) Uani 1 1 d D
H8A H 0.3156 0.5136 0.5594 0.049 Uiso 1 1 calc R
H8B H 0.1781 0.4810 0.5706 0.049 Uiso 1 1 calc R
O1 O 0.4526(8) 0.7295(8) 0.7812(5) 0.045(4) Uani 1 1 d .
O2 O 0.0536(8) 0.1195(8) 0.5201(4) 0.030(3) Uani 1 1 d .
C9 C 0.3333 0.6667 0.7795(9) 0.026(6) Uani 1 3 d S
C10 C 0.0000 0.0000 0.5205(11) 0.035(8) Uani 1 3 d S

loop_
_atom_site_aniso_label
_atom_site_aniso_U_11
_atom_site_aniso_U_22
_atom_site_aniso_U_33
_atom_site_aniso_U_23
_atom_site_aniso_U_13
_atom_site_aniso_U_12
Ag1 0.0470(8) 0.0456(8) 0.0465(14) -0.0047(8) -0.0002(8) 0.0281(7)
Ag2 0.0473(8) 0.0431(8) 0.0482(14) -0.0007(8) -0.0054(8) 0.0278(7)
Ag3 0.0438(7) 0.0438(7) 0.0429(19) 0.000 0.000 0.0219(4)
Ag4 0.0443(8) 0.0443(8) 0.042(2) 0.000 0.000 0.0221(4)
Pb1 0.0310(3) 0.0244(3) 0.0318(4) -0.0042(3) -0.0038(3) 0.0128(2)
Pb2 0.0296(3) 0.0329(3) 0.0320(4) 0.0012(3) -0.0017(3) 0.0156(2)
I1 0.0349(4) 0.0349(4) 0.0594(15) 0.000 0.000 0.0175(2)
I2 0.0371(5) 0.0385(5) 0.0340(8) -0.0029(5) -0.0025(5) 0.0164(4)
I3 0.0349(5) 0.0357(5) 0.0386(10) -0.0032(6) -0.0049(6) 0.0208(4)
I4 0.0441(6) 0.0361(5) 0.0371(9) 0.0026(5) -0.0010(5) 0.0205(4)
I5 0.0290(5) 0.0304(5) 0.0500(9) 0.0059(5) -0.0012(5) 0.0122(4)
I6 0.0482(7) 0.0482(7) 0.0324(16) 0.000 0.000 0.0241(3)
I7 0.0456(6) 0.0456(6) 0.0436(17) 0.000 0.000 0.0228(3)
I8 0.0434(6) 0.0434(6) 0.0452(17) 0.000 0.000 0.0217(3)
N1 0.043(7) 0.045(7) 0.017(9) 0.010(6) 0.006(6) 0.026(6)
N2 0.024(5) 0.022(5) 0.033(10) -0.013(6) -0.005(6) 0.011(5)
N3 0.053(8) 0.036(7) 0.040(11) 0.008(7) 0.008(8) 0.021(6)
N4 0.065(9) 0.048(8) 0.047(13) -0.012(7) -0.012(8) 0.042(7)
N5 0.030(6) 0.029(6) 0.017(9) -0.004(5) 0.013(5) 0.012(5)
N6 0.034(6) 0.026(6) 0.040(11) 0.005(6) 0.006(6) 0.013(5)
C1 0.024(8) 0.033(8) 0.076(19) 0.008(9) 0.007(9) 0.011(6)
C2 0.023(7) 0.019(7) 0.060(16) -0.015(8) -0.007(8) 0.005(6)
C3 0.048(9) 0.038(8) 0.044(15) 0.002(8) 0.002(9) 0.021(7)
C4 0.053(10) 0.049(9) 0.040(14) 0.003(9) 0.003(10) 0.031(9)
C5 0.047(9) 0.042(9) 0.038(14) 0.006(9) 0.010(9) 0.018(7)
C6 0.027(8) 0.039(8) 0.054(15) 0.004(8) -0.002(8) 0.015(7)
C7 0.045(9) 0.040(9) 0.052(2) 0.008(11) 0.003(11) 0.018(8)
C8 0.039(8) 0.045(8) 0.056(16) -0.004(8) -0.002(8) 0.014(6)
O1 0.020(5) 0.023(5) 0.090(12) 0.003(6) 0.008(6) 0.010(4)
O2 0.028(5) 0.018(4) 0.049(9) 0.002(5) -0.003(5) 0.015(4)
C9 0.025(7) 0.025(7) 0.028(19) 0.000 0.000 0.012(4)
C10 0.032(8) 0.032(8) 0.04(2) 0.000 0.000 0.016(4)

loop_
_atom_type_symbol
_atom_type_description
_atom_type_scat_dispersion_real
_atom_type_scat_dispersion_imag
_atom_type_scat_source
C C 0.0033 0.0016 'International Tables Vol C Tables 4.2.6.8 and 6.1.1.4'
H H 0.0000 0.0000 'International Tables Vol C Tables 4.2.6.8 and 6.1.1.4'
N N 0.0061 0.0033 'International Tables Vol C Tables 4.2.6.8 and 6.1.1.4'
O O 0.0106 0.0060 'International Tables Vol C Tables 4.2.6.8 and 6.1.1.4'
I I -0.4742 1.8119 'International Tables Vol C Tables 4.2.6.8 and 6.1.1.4'
Ag Ag -0.8971 1.1015 'International Tables Vol C Tables 4.2.6.8 and 6.1.1.4'
Pb Pb -3.3944 10.1111 'International Tables Vol C Tables 4.2.6.8 and 6.1.1.4'

loop_
_geom_angle_atom_site_label_1
_geom_angle_atom_site_label_2
_geom_angle_atom_site_label_3
_geom_angle
_geom_angle_site_symmetry_1
_geom_angle_site_symmetry_3
I4 Ag1 I3 119.13(7) 3_665 .
I4 Ag1 I2 112.92(7) 3_665 .
I3 Ag1 I2 108.14(6) . .
I4 Ag1 I1 107.03(6) 3_665 .
I3 Ag1 I1 101.92(7) . .
I2 Ag1 I1 106.42(7) . .
I2 Ag2 I5 119.05(7) . .
I2 Ag2 I4 112.78(6) . .
I5 Ag2 I4 108.87(6) . .
I2 Ag2 I1 107.07(6) . .
I5 Ag2 I1 101.66(7) . .
I4 Ag2 I1 106.04(7) . .
I6 Ag3 I3 114.03(6) . 3_665
I6 Ag3 I3 114.03(6) . 2_655
I3 Ag3 I3 104.55(7) 3_665 2_655
I6 Ag3 I3 114.03(6) . .
I3 Ag3 I3 104.55(7) 3_665 .
I3 Ag3 I3 104.55(7) 2_655 .
I7 Ag4 I5 114.70(6) . 2_655
I7 Ag4 I5 114.70(6) . .
I5 Ag4 I5 103.77(7) 2_655 .
I7 Ag4 I5 114.70(6) . 3_665
I5 Ag4 I5 103.77(7) 2_655 3_665
I5 Ag4 I5 103.77(7) . 3_665
O1 Pb1 N2 78.2(4) . .
O1 Pb1 N1 76.3(4) . .
N2 Pb1 N1 70.4(5) . .
O1 Pb1 N3 87.3(5) . .
N2 Pb1 N3 69.0(4) . .
N1 Pb1 N3 138.5(4) . .
O1 Pb1 I2 97.0(3) . .
N2 Pb1 I2 143.2(3) . .
N1 Pb1 I2 73.1(3) . .
N3 Pb1 I2 147.7(3) . .
O1 Pb1 I5 139.2(2) . .
N2 Pb1 I5 126.7(3) . .
N1 Pb1 I5 138.5(3) . .
N3 Pb1 I5 75.9(3) . .
I2 Pb1 I5 80.30(3) . .
O2 Pb2 N5 79.3(3) . .
O2 Pb2 N6 76.9(4) . .
N5 Pb2 N6 70.2(4) . .
O2 Pb2 N4 87.4(4) . .
N5 Pb2 N4 67.8(4) . .
N6 Pb2 N4 137.2(4) . .
O2 Pb2 I3 148.2(2) . .
N5 Pb2 I3 70.4(3) . .
N6 Pb2 I3 84.1(3) . .
N4 Pb2 I3 89.6(3) . .
O2 Pb2 I4 96.8(3) . .
N5 Pb2 I4 141.4(3) . .
N6 Pb2 I4 71.5(3) . .
N4 Pb2 I4 150.7(3) . .
I3 Pb2 I4 101.08(3) . .
Ag1 I1 Ag1 109.63(6) 2_655 3_665
Ag1 I1 Ag1 109.63(6) 2_655 .
Ag1 I1 Ag1 109.63(6) 3_665 .
Ag1 I1 Ag2 70.18(4) 2_655 2_655
Ag1 I1 Ag2 70.33(4) 3_665 2_655
Ag1 I1 Ag2 179.75(12) . 2_655
Ag1 I1 Ag2 179.75(12) 2_655 3_665
Ag1 I1 Ag2 70.18(4) 3_665 3_665
Ag1 I1 Ag2 70.33(4) . 3_665
Ag2 I1 Ag2 109.86(6) 2_655 3_665
Ag1 I1 Ag2 70.33(4) 2_655 .
Ag1 I1 Ag2 179.75(12) 3_665 .
Ag1 I1 Ag2 70.18(4) . .
Ag2 I1 Ag2 109.86(6) 2_655 .
Ag2 I1 Ag2 109.86(6) 3_665 .
Ag2 I2 Ag1 74.88(4) . .
Ag2 I2 Pb1 81.72(5) . .
Ag1 I2 Pb1 102.51(5) . .
Ag1 I3 Ag3 115.08(7) . .
Ag1 I3 Pb2 108.02(5) . .
Ag3 I3 Pb2 88.07(3) . .
Ag1 I4 Ag2 75.13(4) 2_655 .
Ag1 I4 Pb2 83.13(5) 2_655 .
Ag2 I4 Pb2 102.93(5) . .
Ag2 I5 Ag4 116.13(7) . .
Ag2 I5 Pb1 75.35(4) . .
Ag4 I5 Pb1 81.18(2) . .
C1 N1 Pb1 111.7(10) . .
C1 N1 H1A 109.3 . .
Pb1 N1 H1A 109.3 . .
C1 N1 H1B 109.3 . .
Pb1 N1 H1B 109.3 . .
H1A N1 H1B 107.9 . .
C3 N2 C2 115.7(12) . .
C3 N2 Pb1 111.0(9) . .
C2 N2 Pb1 108.7(9) . .
C3 N2 H2 107.0 . .
C2 N2 H2 107.0 . .
Pb1 N2 H2 107.0 . .
C4 N3 Pb1 109.3(10) . .
C4 N3 H3A 109.8 . .
Pb1 N3 H3A 109.8 . .
C4 N3 H3B 109.8 . .
Pb1 N3 H3B 109.8 . .
H3A N3 H3B 108.3 . .
C5 N4 Pb2 112.2(10) . .
C5 N4 H4A 109.2 . .
Pb2 N4 H4A 109.2 . .
C5 N4 H4B 109.2 . .
Pb2 N4 H4B 109.2 . .
H4A N4 H4B 107.9 . .
C6 N5 C7 111.4(12) . .
C6 N5 Pb2 112.8(9) . .
C7 N5 Pb2 110.4(9) . .
C6 N5 H5 107.3 . .
C7 N5 H5 107.3 . .
Pb2 N5 H5 107.3 . .
C8 N6 Pb2 111.1(10) . .
C8 N6 H6A 109.4 . .
Pb2 N6 H6A 109.4 . .
C8 N6 H6B 109.4 . .
Pb2 N6 H6B 109.4 . .
H6A N6 H6B 108.0 . .
C2 C1 N1 108.9(12) . .
C2 C1 H1C 109.9 . .
N1 C1 H1C 109.9 . .
C2 C1 H1D 109.9 . .
N1 C1 H1D 109.9 . .
H1C C1 H1D 108.3 . .
C1 C2 N2 110.9(12) . .
C1 C2 H2A 109.5 . .
N2 C2 H2A 109.5 . .
C1 C2 H2B 109.5 . .
N2 C2 H2B 109.5 . .
H2A C2 H2B 108.1 . .
N2 C3 C4 112.5(14) . .
N2 C3 H3C 109.1 . .
C4 C3 H3C 109.1 . .
N2 C3 H3D 109.1 . .
C4 C3 H3D 109.1 . .
H3C C3 H3D 107.8 . .
N3 C4 C3 108.4(15) . .
N3 C4 H4C 110.0 . .
C3 C4 H4C 110.0 . .
N3 C4 H4D 110.0 . .
C3 C4 H4D 110.0 . .
H4C C4 H4D 108.4 . .
N4 C5 C6 109.8(15) . .
N4 C5 H5A 109.7 . .
C6 C5 H5A 109.7 . .
N4 C5 H5B 109.7 . .
C6 C5 H5B 109.7 . .
H5A C5 H5B 108.2 . .
N5 C6 C5 108.9(13) . .
N5 C6 H6C 109.9 . .
C5 C6 H6C 109.9 . .
N5 C6 H6D 109.9 . .
C5 C6 H6D 109.9 . .
H6C C6 H6D 108.3 . .
N5 C7 C8 110.0(12) . .
N5 C7 H7A 109.7 . .
C8 C7 H7A 109.7 . .
N5 C7 H7B 109.7 . .
C8 C7 H7B 109.7 . .
H7A C7 H7B 108.2 . .
N6 C8 C7 110.2(13) . .
N6 C8 H8A 109.6 . .
C7 C8 H8A 109.6 . .
N6 C8 H8B 109.6 . .
C7 C8 H8B 109.6 . .
H8A C8 H8B 108.1 . .
C9 O1 Pb1 109.9(6) . .
C10 O2 Pb2 109.7(5) . .
O1 C9 O1 119.8(2) 2_665 .
O1 C9 O1 119.8(2) 2_665 3_565
O1 C9 O1 119.8(2) . 3_565
O2 C10 O2 119.99(7) 2 .
O2 C10 O2 119.99(7) 2 3
O2 C10 O2 119.99(7) . 3

loop_
_geom_bond_atom_site_label_1
_geom_bond_atom_site_label_2
_geom_bond_distance
_geom_bond_site_symmetry_2
Ag1 I4 2.7993(17) 3_665
Ag1 I3 2.824(2) .
Ag1 I2 2.8329(19) .
Ag1 I1 2.9737(18) .
Ag2 I2 2.7989(17) .
Ag2 I5 2.821(2) .
Ag2 I4 2.8279(19) .
Ag2 I1 2.9828(18) .
Ag3 I6 2.772(4) .
Ag3 I3 2.8298(16) 3_665
Ag3 I3 2.8298(16) 2_655
Ag3 I3 2.8298(16) .
Ag4 I7 2.761(4) .
Ag4 I5 2.8475(17) 2_655
Ag4 I5 2.8475(17) .
Ag4 I5 2.8475(17) 3_665
Pb1 O1 2.374(9) .
Pb1 N2 2.468(11) .
Pb1 N1 2.533(12) .
Pb1 N3 2.618(16) .
Pb1 I2 3.5784(14) .
Pb1 I5 3.9230(11) .
Pb2 O2 2.356(8) .
Pb2 N5 2.487(12) .
Pb2 N6 2.557(12) .
Pb2 N4 2.626(17) .
Pb2 I3 3.6086(12) .
Pb2 I4 3.6112(15) .
I1 Ag1 2.9737(18) 2_655
I1 Ag1 2.9737(18) 3_665
I1 Ag2 2.9828(18) 2_655
I1 Ag2 2.9828(18) 3_665
I4 Ag1 2.7993(17) 2_655
N1 C1 1.52(2) .
N1 H1A 0.9100 .
N1 H1B 0.9100 .
N2 C3 1.42(2) .
N2 C2 1.537(19) .
N2 H2 0.9200 .
N3 C4 1.49(2) .
N3 H3A 0.9100 .
N3 H3B 0.9100 .
N4 C5 1.50(2) .
N4 H4A 0.9100 .
N4 H4B 0.9100 .
N5 C6 1.48(2) .
N5 C7 1.494(18) .
N5 H5 0.9200 .
N6 C8 1.482(14) .
N6 H6A 0.9100 .
N6 H6B 0.9100 .
C1 C2 1.44(3) .
C1 H1C 0.9800 .
C1 H1D 0.9800 .
C2 H2A 0.9800 .
C2 H2B 0.9800 .
C3 C4 1.50(2) .
C3 H3C 0.9800 .
C3 H3D 0.9800 .
C4 H4C 0.9800 .
C4 H4D 0.9800 .
C5 C6 1.51(2) .
C5 H5A 0.9800 .
C5 H5B 0.9800 .
C6 H6C 0.9800 .
C6 H6D 0.9800 .
C7 C8 1.513(17) .
C7 H7A 0.9800 .
C7 H7B 0.9800 .
C8 H8A 0.9800 .
C8 H8B 0.9800 .
O1 C9 1.284(8) .
O2 C10 1.288(8) .
C9 O1 1.284(8) 2_665
C9 O1 1.284(9) 3_565
C10 O2 1.288(8) 2
C10 O2 1.288(8) 3

loop_
_geom_hbond_atom_site_label_D
_geom_hbond_atom_site_label_H
_geom_hbond_atom_site_label_A
_geom_hbond_distance_DH
_geom_hbond_distance_HA
_geom_hbond_distance_DA
_geom_hbond_angle_DHA
_geom_hbond_site_symmetry_A
N1 H1A I4 0.91 2.87 3.739(14) 160.1 3_665
N1 H1B I2 0.91 3.04 3.912(12) 160.8 2_665
N2 H2 I5 0.92 2.91 3.598(11) 132.7 3_665
N3 H3A I6 0.91 3.14 3.917(15) 145.1 4
N4 H4B I8 0.91 3.00 3.787(14) 146.5 .
N5 H5 I3 0.92 2.96 3.630(12) 130.7 .
N6 H6A I4 0.91 2.97 3.831(12) 159.4 2
N6 H6B I2 0.91 2.86 3.706(14) 155.5 .

loop_
_geom_torsion_atom_site_label_1
_geom_torsion_atom_site_label_2
_geom_torsion_atom_site_label_3
_geom_torsion_atom_site_label_4
_geom_torsion
_geom_torsion_site_symmetry_1
_geom_torsion_site_symmetry_4
I4 Ag1 I1 Ag1 -170.48(6) 3_665 2_655
I3 Ag1 I1 Ag1 -44.67(10) . 2_655
I2 Ag1 I1 Ag1 68.53(12) . 2_655
I4 Ag1 I1 Ag1 -50.09(13) 3_665 3_665
I3 Ag1 I1 Ag1 75.72(8) . 3_665
I2 Ag1 I1 Ag1 -171.08(7) . 3_665
I4 Ag1 I1 Ag2 -132(100) 3_665 2_655
I3 Ag1 I1 Ag2 -6(40) . 2_655
I2 Ag1 I1 Ag2 107(40) . 2_655
I4 Ag1 I1 Ag2 9.26(8) 3_665 3_665
I3 Ag1 I1 Ag2 135.07(7) . 3_665
I2 Ag1 I1 Ag2 -111.73(6) . 3_665
I4 Ag1 I1 Ag2 130.08(7) 3_665 .
I3 Ag1 I1 Ag2 -104.11(7) . .
I2 Ag1 I1 Ag2 9.08(7) . .
I2 Ag2 I1 Ag1 -129.76(7) . 2_655
I5 Ag2 I1 Ag1 104.65(7) . 2_655
I4 Ag2 I1 Ag1 -9.12(7) . 2_655
I2 Ag2 I1 Ag1 -48(40) . 3_665
I5 Ag2 I1 Ag1 -174(100) . 3_665
I4 Ag2 I1 Ag1 73(40) . 3_665
I2 Ag2 I1 Ag1 -9.23(8) . .
I5 Ag2 I1 Ag1 -134.82(7) . .
I4 Ag2 I1 Ag1 111.42(6) . .
I2 Ag2 I1 Ag2 171.03(6) . 2_655
I5 Ag2 I1 Ag2 45.44(9) . 2_655
I4 Ag2 I1 Ag2 -68.32(12) . 2_655
I2 Ag2 I1 Ag2 50.07(13) . 3_665
I5 Ag2 I1 Ag2 -75.52(8) . 3_665
I4 Ag2 I1 Ag2 170.72(7) . 3_665
I5 Ag2 I2 Ag1 123.79(7) . .
I4 Ag2 I2 Ag1 -106.82(7) . .
I1 Ag2 I2 Ag1 9.44(8) . .
I5 Ag2 I2 Pb1 18.36(5) . .
I4 Ag2 I2 Pb1 147.75(7) . .
I1 Ag2 I2 Pb1 -95.99(7) . .
I4 Ag1 I2 Ag2 -126.58(7) 3_665 .
I3 Ag1 I2 Ag2 99.42(6) . .
I1 Ag1 I2 Ag2 -9.44(8) . .
I4 Ag1 I2 Pb1 -48.87(7) 3_665 .
I3 Ag1 I2 Pb1 177.13(4) . .
I1 Ag1 I2 Pb1 68.27(7) . .
O1 Pb1 I2 Ag2 -150.4(2) . .
N2 Pb1 I2 Ag2 130.0(4) . .
N1 Pb1 I2 Ag2 136.2(3) . .
N3 Pb1 I2 Ag2 -54.5(5) . .
I5 Pb1 I2 Ag2 -11.59(4) . .
O1 Pb1 I2 Ag1 137.1(2) . .
N2 Pb1 I2 Ag1 57.6(4) . .
N1 Pb1 I2 Ag1 63.8(3) . .
N3 Pb1 I2 Ag1 -126.9(5) . .
I5 Pb1 I2 Ag1 -84.00(4) . .
I4 Ag1 I3 Ag3 88.92(7) 3_665 .
I2 Ag1 I3 Ag3 -140.42(5) . .
I1 Ag1 I3 Ag3 -28.50(6) . .
I4 Ag1 I3 Pb2 -174.59(5) 3_665 .
I2 Ag1 I3 Pb2 -43.92(6) . .
I1 Ag1 I3 Pb2 68.00(5) . .
I6 Ag3 I3 Ag1 -161.70(4) . .
I3 Ag3 I3 Ag1 -36.51(8) 3_665 .
I3 Ag3 I3 Ag1 73.10(7) 2_655 .
I6 Ag3 I3 Pb2 89.27(3) . .
I3 Ag3 I3 Pb2 -145.53(6) 3_665 .
I3 Ag3 I3 Pb2 -35.92(7) 2_655 .
O2 Pb2 I3 Ag1 106.0(6) . .
N5 Pb2 I3 Ag1 123.9(3) . .
N6 Pb2 I3 Ag1 52.9(3) . .
N4 Pb2 I3 Ag1 -169.6(3) . .
I4 Pb2 I3 Ag1 -16.99(5) . .
O2 Pb2 I3 Ag3 -138.2(6) . .
N5 Pb2 I3 Ag3 -120.3(3) . .
N6 Pb2 I3 Ag3 168.6(3) . .
N4 Pb2 I3 Ag3 -53.8(3) . .
I4 Pb2 I3 Ag3 98.80(6) . .
I2 Ag2 I4 Ag1 126.31(7) . 2_655
I5 Ag2 I4 Ag1 -99.25(7) . 2_655
I1 Ag2 I4 Ag1 9.44(7) . 2_655
I2 Ag2 I4 Pb2 47.15(7) . .
I5 Ag2 I4 Pb2 -178.42(4) . .
I1 Ag2 I4 Pb2 -69.72(7) . .
O2 Pb2 I4 Ag1 149.7(2) . 2_655
N5 Pb2 I4 Ag1 -129.1(4) . 2_655
N6 Pb2 I4 Ag1 -136.6(3) . 2_655
N4 Pb2 I4 Ag1 52.9(6) . 2_655
I3 Pb2 I4 Ag1 -56.76(4) . 2_655
O2 Pb2 I4 Ag2 -137.4(2) . .
N5 Pb2 I4 Ag2 -56.1(4) . .
N6 Pb2 I4 Ag2 -63.6(3) . .
N4 Pb2 I4 Ag2 125.8(6) . .
I3 Pb2 I4 Ag2 16.21(5) . .
I2 Ag2 I5 Ag4 -89.36(7) . .
I4 Ag2 I5 Ag4 139.50(5) . .
I1 Ag2 I5 Ag4 27.87(6) . .
I2 Ag2 I5 Pb1 -17.09(5) . .
I4 Ag2 I5 Pb1 -148.23(5) . .
I1 Ag2 I5 Pb1 100.13(4) . .
I7 Ag4 I5 Ag2 162.04(4) . .
I5 Ag4 I5 Ag2 -72.06(7) 2_655 .
I5 Ag4 I5 Ag2 36.14(9) 3_665 .
I7 Ag4 I5 Pb1 93.20(2) . .
I5 Ag4 I5 Pb1 -140.90(7) 2_655 .
I5 Ag4 I5 Pb1 -32.70(7) 3_665 .
O1 Pb1 I5 Ag2 101.3(5) . .
N2 Pb1 I5 Ag2 -140.6(4) . .
N1 Pb1 I5 Ag2 -38.5(4) . .
N3 Pb1 I5 Ag2 169.7(3) . .
I2 Pb1 I5 Ag2 11.76(4) . .
O1 Pb1 I5 Ag4 -138.7(5) . .
N2 Pb1 I5 Ag4 -20.5(4) . .
N1 Pb1 I5 Ag4 81.6(4) . .
N3 Pb1 I5 Ag4 -70.2(3) . .
I2 Pb1 I5 Ag4 131.84(7) . .
O1 Pb1 N1 C1 90.0(10) . .
N2 Pb1 N1 C1 7.9(9) . .
N3 Pb1 N1 C1 20.4(12) . .
I2 Pb1 N1 C1 -168.2(10) . .
I5 Pb1 N1 C1 -115.7(9) . .
O1 Pb1 N2 C3 70.4(10) . .
N1 Pb1 N2 C3 149.9(10) . .
N3 Pb1 N2 C3 -21.3(10) . .
I2 Pb1 N2 C3 156.2(8) . .
I5 Pb1 N2 C3 -73.6(9) . .
O1 Pb1 N2 C2 -58.1(8) . .
N1 Pb1 N2 C2 21.5(8) . .
N3 Pb1 N2 C2 -149.7(9) . .
I2 Pb1 N2 C2 27.8(10) . .
I5 Pb1 N2 C2 158.0(7) . .
O1 Pb1 N3 C4 -88.5(10) . .
N2 Pb1 N3 C4 -10.1(9) . .
N1 Pb1 N3 C4 -22.7(12) . .
I2 Pb1 N3 C4 172.8(7) . .
I5 Pb1 N3 C4 129.0(10) . .
O2 Pb2 N4 C5 85.2(10) . .
N5 Pb2 N4 C5 5.7(9) . .
N6 Pb2 N4 C5 17.7(13) . .
I3 Pb2 N4 C5 -63.2(10) . .
I4 Pb2 N4 C5 -175.6(7) . .
O2 Pb2 N5 C6 -66.4(9) . .
N6 Pb2 N5 C6 -146.2(9) . .
N4 Pb2 N5 C6 25.1(9) . .
I3 Pb2 N5 C6 123.1(9) . .
I4 Pb2 N5 C6 -153.9(7) . .
O2 Pb2 N5 C7 58.9(9) . .
N6 Pb2 N5 C7 -20.9(9) . .
N4 Pb2 N5 C7 150.5(10) . .
I3 Pb2 N5 C7 -111.6(10) . .
I4 Pb2 N5 C7 -28.5(11) . .
O2 Pb2 N6 C8 -92.9(10) . .
N5 Pb2 N6 C8 -9.7(9) . .
N4 Pb2 N6 C8 -21.5(12) . .
I3 Pb2 N6 C8 61.5(9) . .
I4 Pb2 N6 C8 165.3(10) . .
Pb1 N1 C1 C2 -38.4(14) . .
N1 C1 C2 N2 61.4(15) . .
C3 N2 C2 C1 -178.5(13) . .
Pb1 N2 C2 C1 -52.8(13) . .
C2 N2 C3 C4 177.5(13) . .
Pb1 N2 C3 C4 52.9(16) . .
Pb1 N3 C4 C3 38.4(15) . .
N2 C3 C4 N3 -63.0(18) . .
Pb2 N4 C5 C6 -34.9(16) . .
C7 N5 C6 C5 -178.9(12) . .
Pb2 N5 C6 C5 -54.1(14) . .
N4 C5 C6 N5 58.7(17) . .
C6 N5 C7 C8 176.2(12) . .
Pb2 N5 C7 C8 50.0(13) . .
Pb2 N6 C8 C7 39.0(14) . .
N5 C7 C8 N6 -60.6(16) . .
N2 Pb1 O1 C9 -152.6(16) . .
N1 Pb1 O1 C9 135.0(16) . .
N3 Pb1 O1 C9 -83.4(15) . .
I2 Pb1 O1 C9 64.4(15) . .
I5 Pb1 O1 C9 -18.9(17) . .
N5 Pb2 O2 C10 152.8(17) . .
N6 Pb2 O2 C10 -135.3(17) . .
N4 Pb2 O2 C10 84.9(17) . .
I3 Pb2 O2 C10 170.0(16) . .
I4 Pb2 O2 C10 -66.0(17) . .
Pb1 O1 C9 O1 -171.3(18) . 2_665
Pb1 O1 C9 O1 17(3) . 3_565
Pb2 O2 C10 O2 170(2) . 2
Pb2 O2 C10 O2 -12(3) . 3
